data_7002432
loop_
_publ_author_name
'Kozlov, V. A.'
'Aleksanyan, D. V.'
'Nelyubina, Yu. V.'
'Lyssenko, K. A.'
'Gutsul, E. I.'
'Vasil'ev, A. A.'
'Petrovskii, P. V.'
'Odinets, I. L.'

_publ_section_title
;
 5,6-Membered palladium pincer complexes of
 1-thiophosphoryloxy-3-thiophosphorylbenzenes. Synthesis, X-ray
 structure, and catalytic activity
;
_journal_issue 40
_journal_name_full 'Dalton Transactions'
_journal_page_first 8657
_journal_page_last 8666
_journal_paper_doi 10.1039/b907644a
_journal_year 2009
_chemical_formula_moiety 'C30 H23 Cl O P2 Pd S2'
_chemical_formula_sum 'C30 H23 Cl O P2 Pd S2'
_chemical_formula_weight 667.39
_chemical_name_systematic
;
?
;
_space_group_IT_number 14
_symmetry_cell_setting monoclinic
_symmetry_space_group_name_Hall '-P 2yn'
_symmetry_space_group_name_H-M 'P 1 21/n 1'
_atom_sites_solution_hydrogens geom
_atom_sites_solution_primary direct
_atom_sites_solution_secondary difmap
_audit_creation_method SHELXL-97
_cell_angle_alpha 90.00
_cell_angle_beta 102.341(5)
_cell_angle_gamma 90.00
_cell_formula_units_Z 4
_cell_length_a 12.2080(13)
_cell_length_b 8.7616(8)
_cell_length_c 26.551(3)
_cell_measurement_reflns_used 662
_cell_measurement_temperature 100(2)
_cell_measurement_theta_max 30
_cell_measurement_theta_min 3
_cell_volume 2774.3(5)
_computing_cell_refinement 'APEX2 (Bruker, 2005)'
_computing_data_collection 'APEX2 (Bruker, 2005)'
_computing_data_reduction 'APEX2 (Bruker, 2005)'
_computing_molecular_graphics 'SHELXTL ver. 5.1 (Sheldrick, 1998b)'
_computing_publication_material 'SHELXTL ver. 5.1 (Sheldrick, 1998b)'
_computing_structure_refinement 'SHELXTL ver. 5.1 (Sheldrick, 1998b)'
_computing_structure_solution 'SHELXTL ver. 5.1 (Sheldrick, 1998b)'
_diffrn_ambient_temperature 100(2)
_diffrn_measured_fraction_theta_full 0.990
_diffrn_measured_fraction_theta_max 0.990
_diffrn_measurement_device_type 'Bruker SMART APEX2 CCD area detector'
_diffrn_measurement_method 'phi and omega scans'
_diffrn_radiation_monochromator graphite
_diffrn_radiation_source 'fine-focus sealed tube'
_diffrn_radiation_type MoK\a
_diffrn_radiation_wavelength 0.71073
_diffrn_reflns_av_R_equivalents 0.0456
_diffrn_reflns_av_sigmaI/netI 0.0682
_diffrn_reflns_limit_h_max 16
_diffrn_reflns_limit_h_min -16
_diffrn_reflns_limit_k_max 11
_diffrn_reflns_limit_k_min -5
_diffrn_reflns_limit_l_max 33
_diffrn_reflns_limit_l_min -34
_diffrn_reflns_number 13205
_diffrn_reflns_theta_full 28.00
_diffrn_reflns_theta_max 28.00
_diffrn_reflns_theta_min 1.57
_exptl_absorpt_coefficient_mu 1.055
_exptl_absorpt_correction_T_max 0.818
_exptl_absorpt_correction_T_min 0.775
_exptl_absorpt_correction_type multi-scan
_exptl_absorpt_process_details 'APEX2 (Bruker, 2005)'
_exptl_crystal_colour yellow
_exptl_crystal_density_diffrn 1.598
_exptl_crystal_density_method 'not measured'
_exptl_crystal_description prism
_exptl_crystal_F_000 1344
_exptl_crystal_size_max 0.25
_exptl_crystal_size_mid 0.20
_exptl_crystal_size_min 0.20
_refine_diff_density_max 0.980
_refine_diff_density_min -1.034
_refine_diff_density_rms 0.110
_refine_ls_extinction_method none
_refine_ls_goodness_of_fit_ref 1.004
_refine_ls_hydrogen_treatment constr
_refine_ls_matrix_type full
_refine_ls_number_parameters 372
_refine_ls_number_reflns 6636
_refine_ls_number_restraints 0
_refine_ls_restrained_S_all 1.004
_refine_ls_R_factor_all 0.0681
_refine_ls_R_factor_gt 0.0426
_refine_ls_shift/su_max 0.001
_refine_ls_shift/su_mean 0.000
_refine_ls_structure_factor_coef Fsqd
_refine_ls_weighting_details 'calc w=1/[\s^2^(Fo^2^)+(0.0373P)^2^+0.4903P] where P=(Fo^2^+2Fc^2^)/3'
_refine_ls_weighting_scheme calc
_refine_ls_wR_factor_gt 0.0834
_refine_ls_wR_factor_ref 0.0936
_reflns_number_gt 4859
_reflns_number_total 6636
_reflns_threshold_expression I>2/s(I)
_cod_data_source_file b907644a.txt
_cod_data_source_block b
_cod_depositor_comments
;
The following automatic conversions were performed:
'_symmetry_cell_setting' value 'Monoclinic' changed to 'monoclinic'
according to '/home/saulius/struct/CIF-dictionaries/cif_core.dic'
dictionary named 'cif_core.dic' version 2.4.1 from 2010-06-29.

Automatic conversion script
Id: cif_fix_enum 1527 2010-12-29 10:47:43Z saulius 
;
_cod_original_sg_symbol_H-M 'P 21/n'
_cod_database_code 7002432

loop_
_symmetry_equiv_pos_as_xyz
'x, y, z'
'-x+1/2, y+1/2, -z+1/2'
'-x, -y, -z'
'x-1/2, -y-1/2, z-1/2'

loop_
_atom_site_label
_atom_site_type_symbol
_atom_site_fract_x
_atom_site_fract_y
_atom_site_fract_z
_atom_site_U_iso_or_equiv
_atom_site_adp_type
_atom_site_occupancy
_atom_site_symmetry_multiplicity
_atom_site_calc_flag
_atom_site_refinement_flags
_atom_site_disorder_assembly
_atom_site_disorder_group
Pd1 Pd 0.29814(2) 0.22761(3) 0.104789(10) 0.01458(8) Uani 1 1 d . . .
Cl1 Cl 0.37826(9) 0.30237(11) 0.03461(4) 0.0333(3) Uani 1 1 d . . .
P1 P 0.04252(8) 0.28011(10) 0.09039(4) 0.01664(19) Uani 1 1 d . . .
S1 S 0.13187(8) 0.17946(10) 0.04521(4) 0.0226(2) Uani 1 1 d . . .
P2 P 0.46937(8) 0.08109(11) 0.19378(4) 0.0203(2) Uani 1 1 d . . .
S2 S 0.46936(9) 0.28302(11) 0.16082(4) 0.0315(2) Uani 1 1 d . . .
C1 C 0.2574(5) 0.0918(5) 0.20786(19) 0.0172(11) Uani 0.70 1 d P A 1
O1 O 0.3705(3) 0.0524(4) 0.22595(15) 0.0205(9) Uani 0.70 1 d P A 1
C2 C 0.2158(6) 0.1651(7) 0.1615(3) 0.0154(13) Uani 0.70 1 d P A 1
C3 C 0.0994(5) 0.1927(6) 0.1517(2) 0.0156(11) Uani 0.70 1 d P A 1
C4 C 0.0299(4) 0.1516(5) 0.18497(19) 0.0178(10) Uani 0.70 1 d P A 1
H4A H -0.0479 0.1746 0.1766 0.021 Uiso 0.70 1 calc PR A 1
C5 C 0.0767(6) 0.0769(6) 0.2303(2) 0.0205(12) Uani 0.70 1 d P A 1
H5A H 0.0309 0.0456 0.2531 0.025 Uiso 0.70 1 calc PR A 1
C6 C 0.1908(6) 0.0479(8) 0.2421(3) 0.0209(14) Uani 0.70 1 d P A 1
H6A H 0.2237 -0.0018 0.2734 0.025 Uiso 0.70 1 calc PR A 1
O1' O 0.0538(8) 0.2248(12) 0.1504(4) 0.021(3) Uiso 0.30 1 d P A 2
C1' C 0.1475(11) 0.1561(14) 0.1800(5) 0.018(2) Uiso 0.30 1 d P A 2
C2' C 0.2512(13) 0.150(2) 0.1671(7) 0.013(4) Uiso 0.30 1 d P A 2
C3' C 0.3354(12) 0.0751(15) 0.2059(5) 0.012(3) Uiso 0.30 1 d P A 2
C4' C 0.3179(11) 0.0077(14) 0.2490(5) 0.021(3) Uiso 0.30 1 d P A 2
H4'A H 0.3767 -0.0410 0.2728 0.026 Uiso 0.30 1 calc PR A 2
C5' C 0.2083(15) 0.0134(19) 0.2569(7) 0.017(4) Uiso 0.30 1 d P A 2
H5'A H 0.1922 -0.0372 0.2861 0.021 Uiso 0.30 1 calc PR A 2
C6' C 0.1251(15) 0.0869(17) 0.2252(6) 0.019(3) Uiso 0.30 1 d P A 2
H6'A H 0.0526 0.0928 0.2327 0.022 Uiso 0.30 1 calc PR A 2
C7 C 0.0651(3) 0.4833(4) 0.09634(14) 0.0179(8) Uani 1 1 d . A .
C8 C 0.0544(7) 0.5545(10) 0.1436(3) 0.0221(17) Uani 0.60 1 d P A 1
H8A H 0.0340 0.4960 0.1703 0.027 Uiso 0.60 1 calc PR A 1
C9 C 0.0741(8) 0.7101(9) 0.1497(4) 0.0243(17) Uani 0.60 1 d P A 1
H9A H 0.0662 0.7611 0.1804 0.029 Uiso 0.60 1 calc PR A 1
C9' C 0.0446(13) 0.723(2) 0.1350(6) 0.033(4) Uiso 0.40 1 d P A 2
H9'A H 0.0127 0.7813 0.1584 0.039 Uiso 0.40 1 calc PR A 2
C8' C 0.0224(11) 0.5653(17) 0.1307(5) 0.019(3) Uiso 0.40 1 d P A 2
H8'A H -0.0219 0.5175 0.1515 0.023 Uiso 0.40 1 calc PR A 2
C10 C 0.1069(4) 0.7922(4) 0.10816(17) 0.0307(10) Uani 1 1 d . . .
H10A H 0.1189 0.8992 0.1111 0.037 Uiso 1 1 calc R A 1
C11 C 0.1202(9) 0.7227(11) 0.0670(4) 0.0197(16) Uani 0.60 1 d P A 1
H11A H 0.1442 0.7793 0.0408 0.024 Uiso 0.60 1 calc PR A 1
C12 C 0.1001(10) 0.5645(13) 0.0600(5) 0.0197(16) Uani 0.60 1 d P A 1
H12A H 0.1113 0.5158 0.0296 0.024 Uiso 0.60 1 calc PR A 1
C11' C 0.1455(12) 0.7088(19) 0.0649(7) 0.016(3) Uiso 0.40 1 d P A 2
H11B H 0.1826 0.7605 0.0419 0.019 Uiso 0.40 1 calc PR A 2
C12' C 0.1241(12) 0.555(2) 0.0607(8) 0.013(3) Uiso 0.40 1 d P A 2
H12B H 0.1476 0.4958 0.0349 0.016 Uiso 0.40 1 calc PR A 2
C13 C -0.1046(3) 0.2429(4) 0.06902(13) 0.0176(7) Uani 1 1 d . A .
C14 C -0.1371(3) 0.0905(4) 0.05866(14) 0.0212(8) Uani 1 1 d . . .
H14A H -0.0823 0.0118 0.0636 0.025 Uiso 1 1 calc R A .
C15 C -0.2490(3) 0.0554(5) 0.04132(15) 0.0276(9) Uani 1 1 d . A .
H15A H -0.2714 -0.0475 0.0340 0.033 Uiso 1 1 calc R . .
C16 C -0.3289(3) 0.1706(5) 0.03464(15) 0.0305(9) Uani 1 1 d . . .
H16A H -0.4060 0.1457 0.0234 0.037 Uiso 1 1 calc R A .
C17 C -0.2971(3) 0.3225(5) 0.04428(15) 0.0299(9) Uani 1 1 d . A .
H17A H -0.3521 0.4009 0.0391 0.036 Uiso 1 1 calc R . .
C18 C -0.1845(3) 0.3582(4) 0.06149(14) 0.0241(8) Uani 1 1 d . . .
H18A H -0.1622 0.4614 0.0681 0.029 Uiso 1 1 calc R A .
C19 C 0.5884(3) 0.0603(4) 0.24668(14) 0.0212(8) Uani 1 1 d . A .
C20 C 0.6337(4) 0.1871(5) 0.27463(16) 0.0335(10) Uani 1 1 d . . .
H20A H 0.6035 0.2855 0.2653 0.040 Uiso 1 1 calc R A .
C21 C 0.7230(4) 0.1704(5) 0.31605(16) 0.0371(11) Uani 1 1 d . A .
H21A H 0.7540 0.2578 0.3351 0.044 Uiso 1 1 calc R . .
C22 C 0.7674(3) 0.0285(5) 0.32997(16) 0.0336(10) Uani 1 1 d . . .
H22A H 0.8291 0.0179 0.3584 0.040 Uiso 1 1 calc R A .
C23 C 0.7227(4) -0.0974(5) 0.30273(16) 0.0358(11) Uani 1 1 d . A .
H23A H 0.7528 -0.1955 0.3127 0.043 Uiso 1 1 calc R . .
C24 C 0.6339(3) -0.0832(5) 0.26072(15) 0.0288(9) Uani 1 1 d . . .
H24A H 0.6042 -0.1709 0.2416 0.035 Uiso 1 1 calc R A .
C25 C 0.4685(3) -0.0770(4) 0.15117(14) 0.0203(8) Uani 1 1 d . A .
C26 C 0.5346(4) -0.0727(4) 0.11447(14) 0.0277(9) Uani 1 1 d . . .
H26A H 0.5784 0.0151 0.1115 0.033 Uiso 1 1 calc R A .
C27 C 0.5362(4) -0.1959(5) 0.08263(15) 0.0334(10) Uani 1 1 d . A .
H27A H 0.5816 -0.1929 0.0577 0.040 Uiso 1 1 calc R . .
C28 C 0.4719(4) -0.3254(5) 0.08652(16) 0.0328(10) Uani 1 1 d . . .
H28A H 0.4737 -0.4102 0.0644 0.039 Uiso 1 1 calc R A .
C29 C 0.4061(4) -0.3295(4) 0.12246(16) 0.0317(10) Uani 1 1 d . A .
H29A H 0.3620 -0.4174 0.1250 0.038 Uiso 1 1 calc R . .
C30 C 0.4033(3) -0.2066(4) 0.15508(16) 0.0264(9) Uani 1 1 d . . .
H30A H 0.3576 -0.2101 0.1799 0.032 Uiso 1 1 calc R A .

loop_
_atom_site_aniso_label
_atom_site_aniso_U_11
_atom_site_aniso_U_22
_atom_site_aniso_U_33
_atom_site_aniso_U_23
_atom_site_aniso_U_13
_atom_site_aniso_U_12
Pd1 0.01585(13) 0.01292(13) 0.01507(14) -0.00133(11) 0.00350(10) -0.00048(11)
Cl1 0.0476(7) 0.0285(5) 0.0317(6) -0.0096(4) 0.0261(5) -0.0161(5)
P1 0.0194(5) 0.0131(4) 0.0169(5) -0.0007(4) 0.0027(4) -0.0018(4)
S1 0.0208(5) 0.0200(5) 0.0246(5) -0.0073(4) -0.0010(4) 0.0016(4)
P2 0.0163(5) 0.0172(5) 0.0262(5) 0.0007(4) 0.0016(4) 0.0001(4)
S2 0.0248(5) 0.0164(4) 0.0449(6) 0.0043(5) -0.0111(4) -0.0039(4)
C1 0.023(3) 0.016(2) 0.012(3) -0.005(2) 0.002(2) -0.001(2)
O1 0.015(2) 0.032(2) 0.012(2) 0.0025(18) -0.0019(17) 0.0045(17)
C2 0.017(4) 0.009(3) 0.019(3) -0.005(2) 0.001(3) 0.002(3)
C3 0.025(3) 0.008(3) 0.014(3) -0.004(2) 0.003(2) 0.001(2)
C4 0.021(3) 0.015(2) 0.018(3) -0.001(2) 0.004(2) -0.001(2)
C5 0.026(3) 0.019(3) 0.019(3) -0.005(2) 0.009(3) -0.004(2)
C6 0.024(4) 0.022(4) 0.017(4) -0.001(3) 0.006(3) 0.004(3)
C7 0.0183(19) 0.0110(16) 0.023(2) -0.0001(14) 0.0006(15) -0.0015(14)
C8 0.027(5) 0.022(4) 0.017(4) 0.002(3) 0.004(4) -0.001(3)
C9 0.039(5) 0.012(3) 0.021(4) -0.005(3) 0.005(4) 0.000(3)
C10 0.034(2) 0.0115(18) 0.044(3) -0.0011(18) 0.002(2) -0.0038(16)
C11 0.023(4) 0.015(3) 0.019(3) 0.002(2) 0.001(3) 0.001(3)
C12 0.023(4) 0.015(3) 0.019(3) 0.002(2) 0.001(3) 0.001(3)
C13 0.0170(17) 0.0235(19) 0.0115(17) -0.0010(14) 0.0013(13) -0.0042(14)
C14 0.021(2) 0.0223(19) 0.021(2) 0.0001(16) 0.0065(16) -0.0028(15)
C15 0.026(2) 0.031(2) 0.025(2) -0.0015(18) 0.0029(17) -0.0142(17)
C16 0.019(2) 0.050(3) 0.021(2) 0.0000(19) 0.0027(16) -0.0102(19)
C17 0.022(2) 0.044(3) 0.024(2) 0.0029(19) 0.0047(17) 0.0090(18)
C18 0.024(2) 0.025(2) 0.024(2) -0.0017(17) 0.0097(17) -0.0009(16)
C19 0.0171(19) 0.030(2) 0.0167(19) 0.0038(16) 0.0032(15) 0.0022(15)
C20 0.035(2) 0.034(2) 0.031(2) 0.0016(19) 0.0049(19) -0.0065(19)
C21 0.040(3) 0.043(3) 0.026(2) -0.003(2) 0.002(2) -0.015(2)
C22 0.021(2) 0.055(3) 0.024(2) 0.004(2) 0.0014(17) 0.000(2)
C23 0.031(2) 0.046(3) 0.030(2) 0.007(2) 0.0042(19) 0.013(2)
C24 0.029(2) 0.032(2) 0.023(2) -0.0001(18) 0.0019(18) 0.0064(18)
C25 0.021(2) 0.0165(18) 0.0189(19) 0.0068(15) -0.0066(15) -0.0001(14)
C26 0.039(3) 0.026(2) 0.016(2) -0.0004(17) 0.0001(17) -0.0077(18)
C27 0.043(3) 0.038(3) 0.016(2) -0.0020(18) 0.0013(18) -0.005(2)
C28 0.041(3) 0.023(2) 0.027(2) -0.0041(18) -0.0103(19) 0.0038(19)
C29 0.035(2) 0.0159(18) 0.039(3) 0.0013(18) -0.004(2) -0.0014(17)
C30 0.021(2) 0.0195(19) 0.037(2) 0.0040(17) 0.0040(17) 0.0004(15)

loop_
_atom_type_symbol
_atom_type_description
_atom_type_scat_dispersion_real
_atom_type_scat_dispersion_imag
_atom_type_scat_source
C C 0.0033 0.0016 'International Tables Vol C Tables 4.2.6.8 and 6.1.1.4'
H H 0.0000 0.0000 'International Tables Vol C Tables 4.2.6.8 and 6.1.1.4'
O O 0.0106 0.0060 'International Tables Vol C Tables 4.2.6.8 and 6.1.1.4'
P P 0.1023 0.0942 'International Tables Vol C Tables 4.2.6.8 and 6.1.1.4'
S S 0.1246 0.1234 'International Tables Vol C Tables 4.2.6.8 and 6.1.1.4'
Pd Pd -0.9988 1.0072 'International Tables Vol C Tables 4.2.6.8 and 6.1.1.4'
Cl Cl 0.1484 0.1585 'International Tables Vol C Tables 4.2.6.8 and 6.1.1.4'

loop_
_geom_angle_atom_site_label_1
_geom_angle_atom_site_label_2
_geom_angle_atom_site_label_3
_geom_angle
_geom_angle_site_symmetry_1
_geom_angle_site_symmetry_3
_geom_angle_publ_flag
C2' Pd1 C2 12.5(4) . . ?
C2' Pd1 S1 98.0(4) . . ?
C2 Pd1 S1 87.6(2) . . ?
C2' Pd1 S2 85.3(4) . . ?
C2 Pd1 S2 95.7(2) . . ?
S1 Pd1 S2 176.64(4) . . ?
C2' Pd1 Cl1 172.0(4) . . ?
C2 Pd1 Cl1 175.2(2) . . ?
S1 Pd1 Cl1 87.85(4) . . ?
S2 Pd1 Cl1 88.85(4) . . ?
O1' P1 C13 97.1(4) . . ?
C13 P1 C3 112.1(2) . . ?
O1' P1 C7 103.1(4) . . ?
C13 P1 C7 109.34(17) . . ?
C3 P1 C7 108.6(2) . . ?
O1' P1 S1 120.7(4) . . ?
C13 P1 S1 111.67(12) . . ?
C3 P1 S1 101.6(2) . . ?
C7 P1 S1 113.37(13) . . ?
P1 S1 Pd1 91.19(5) . . ?
O1 P2 C25 107.79(19) . . ?
C3' P2 C25 102.5(4) . . ?
O1 P2 C19 97.99(19) . . ?
C3' P2 C19 119.2(5) . . ?
C25 P2 C19 108.05(17) . . ?
O1 P2 S2 115.99(15) . . ?
C3' P2 S2 101.5(4) . . ?
C25 P2 S2 114.49(13) . . ?
C19 P2 S2 111.08(13) . . ?
P2 S2 Pd1 90.65(5) . . ?
C2 C1 C6 123.4(6) . . ?
C2 C1 O1 124.4(5) . . ?
C6 C1 O1 112.1(5) . . ?
C1 O1 P2 124.3(4) . . ?
C1 C2 C3 114.1(6) . . ?
C1 C2 Pd1 129.1(5) . . ?
C3 C2 Pd1 116.8(5) . . ?
C4 C3 C2 124.3(6) . . ?
C4 C3 P1 120.9(5) . . ?
C2 C3 P1 114.8(4) . . ?
C5 C4 C3 118.6(5) . . ?
C5 C4 H4A 120.7 . . ?
C3 C4 H4A 120.7 . . ?
C4 C5 C6 119.5(6) . . ?
C4 C5 H5A 120.2 . . ?
C6 C5 H5A 120.2 . . ?
C5 C6 C1 120.0(7) . . ?
C5 C6 H6A 120.0 . . ?
C1 C6 H6A 120.0 . . ?
C1' O1' P1 124.6(9) . . ?
O1' C1' C2' 124.6(13) . . ?
O1' C1' C6' 112.4(12) . . ?
C2' C1' C6' 122.9(14) . . ?
C1' C2' C3' 113.0(15) . . ?
C1' C2' Pd1 129.6(12) . . ?
C3' C2' Pd1 117.5(11) . . ?
C4' C3' C2' 125.9(14) . . ?
C4' C3' P2 120.0(11) . . ?
C2' C3' P2 114.1(11) . . ?
C3' C4' C5' 116.3(13) . . ?
C3' C4' H4'A 121.8 . . ?
C5' C4' H4'A 121.8 . . ?
C6' C5' C4' 123.0(16) . . ?
C6' C5' H5'A 118.5 . . ?
C4' C5' H5'A 118.5 . . ?
C5' C6' C1' 118.7(16) . . ?
C5' C6' H6'A 120.7 . . ?
C1' C6' H6'A 120.7 . . ?
C12 C7 C8' 115.6(9) . . ?
C12 C7 C8 120.1(7) . . ?
C8' C7 C12' 122.0(10) . . ?
C8 C7 C12' 122.4(9) . . ?
C12 C7 P1 121.9(6) . . ?
C8' C7 P1 120.7(7) . . ?
C8 C7 P1 117.8(4) . . ?
C12' C7 P1 117.2(8) . . ?
C9 C8 C7 119.1(7) . . ?
C9 C8 H8A 120.5 . . ?
C7 C8 H8A 120.5 . . ?
C8 C9 C10 117.9(7) . . ?
C8 C9 H9A 121.1 . . ?
C10 C9 H9A 121.1 . . ?
C10 C9' C8' 122.6(15) . . ?
C10 C9' H9'A 118.7 . . ?
C8' C9' H9'A 118.7 . . ?
C7 C8' C9' 118.8(13) . . ?
C7 C8' H8'A 120.6 . . ?
C9' C8' H8'A 120.6 . . ?
C11 C10 C9' 116.1(10) . . ?
C11 C10 C9 121.2(6) . . ?
C9' C10 C11' 120.2(11) . . ?
C9 C10 C11' 121.3(8) . . ?
C11 C10 H10A 119.4 . . ?
C9' C10 H10A 120.9 . . ?
C9 C10 H10A 119.4 . . ?
C11' C10 H10A 118.1 . . ?
C10 C11 C12 121.6(8) . . ?
C10 C11 H11A 119.2 . . ?
C12 C11 H11A 119.2 . . ?
C7 C12 C11 120.0(9) . . ?
C7 C12 H12A 120.0 . . ?
C11 C12 H12A 120.0 . . ?
C12' C11' C10 116.7(11) . . ?
C12' C11' H11B 121.7 . . ?
C10 C11' H11B 121.7 . . ?
C11' C12' C7 118.9(12) . . ?
C11' C12' H12B 120.5 . . ?
C7 C12' H12B 120.5 . . ?
C18 C13 C14 120.2(3) . . ?
C18 C13 P1 122.6(3) . . ?
C14 C13 P1 117.2(3) . . ?
C15 C14 C13 119.7(4) . . ?
C15 C14 H14A 120.1 . . ?
C13 C14 H14A 120.1 . . ?
C14 C15 C16 119.9(4) . . ?
C14 C15 H15A 120.0 . . ?
C16 C15 H15A 120.0 . . ?
C15 C16 C17 120.7(4) . . ?
C15 C16 H16A 119.7 . . ?
C17 C16 H16A 119.7 . . ?
C18 C17 C16 119.5(4) . . ?
C18 C17 H17A 120.2 . . ?
C16 C17 H17A 120.2 . . ?
C17 C18 C13 120.0(4) . . ?
C17 C18 H18A 120.0 . . ?
C13 C18 H18A 120.0 . . ?
C20 C19 C24 119.3(4) . . ?
C20 C19 P2 120.0(3) . . ?
C24 C19 P2 120.6(3) . . ?
C21 C20 C19 120.0(4) . . ?
C21 C20 H20A 120.0 . . ?
C19 C20 H20A 120.0 . . ?
C22 C21 C20 120.6(4) . . ?
C22 C21 H21A 119.7 . . ?
C20 C21 H21A 119.7 . . ?
C23 C22 C21 119.8(4) . . ?
C23 C22 H22A 120.1 . . ?
C21 C22 H22A 120.1 . . ?
C22 C23 C24 120.6(4) . . ?
C22 C23 H23A 119.7 . . ?
C24 C23 H23A 119.7 . . ?
C23 C24 C19 119.7(4) . . ?
C23 C24 H24A 120.1 . . ?
C19 C24 H24A 120.1 . . ?
C26 C25 C30 119.8(4) . . ?
C26 C25 P2 119.8(3) . . ?
C30 C25 P2 120.5(3) . . ?
C27 C26 C25 119.8(4) . . ?
C27 C26 H26A 120.1 . . ?
C25 C26 H26A 120.1 . . ?
C26 C27 C28 120.7(4) . . ?
C26 C27 H27A 119.7 . . ?
C28 C27 H27A 119.7 . . ?
C29 C28 C27 119.7(4) . . ?
C29 C28 H28A 120.2 . . ?
C27 C28 H28A 120.2 . . ?
C28 C29 C30 120.6(4) . . ?
C28 C29 H29A 119.7 . . ?
C30 C29 H29A 119.7 . . ?
C29 C30 C25 119.5(4) . . ?
C29 C30 H30A 120.2 . . ?
C25 C30 H30A 120.2 . . ?

loop_
_geom_bond_atom_site_label_1
_geom_bond_atom_site_label_2
_geom_bond_distance
_geom_bond_site_symmetry_2
_geom_bond_publ_flag
Pd1 C2' 1.983(19) . ?
Pd1 C2 2.055(7) . ?
Pd1 S1 2.3298(10) . ?
Pd1 S2 2.3428(10) . ?
Pd1 Cl1 2.3742(10) . ?
P1 O1' 1.643(10) . ?
P1 C13 1.794(4) . ?
P1 C3 1.798(6) . ?
P1 C7 1.803(3) . ?
P1 S1 1.9914(13) . ?
P2 O1 1.640(4) . ?
P2 C3' 1.733(14) . ?
P2 C25 1.787(4) . ?
P2 C19 1.801(4) . ?
P2 S2 1.9738(14) . ?
C1 C2 1.386(9) . ?
C1 C6 1.397(8) . ?
C1 O1 1.405(6) . ?
C2 C3 1.410(9) . ?
C3 C4 1.397(7) . ?
C4 C5 1.381(8) . ?
C4 H4A 0.9500 . ?
C5 C6 1.384(9) . ?
C5 H5A 0.9500 . ?
C6 H6A 0.9500 . ?
O1' C1' 1.379(15) . ?
C1' C2' 1.382(19) . ?
C1' C6' 1.422(19) . ?
C2' C3' 1.45(2) . ?
C3' C4' 1.344(18) . ?
C4' C5' 1.40(2) . ?
C4' H4'A 0.9500 . ?
C5' C6' 1.338(19) . ?
C5' H5'A 0.9500 . ?
C6' H6'A 0.9500 . ?
C7 C12 1.340(13) . ?
C7 C8' 1.350(15) . ?
C7 C8 1.431(9) . ?
C7 C12' 1.45(2) . ?
C8 C9 1.389(12) . ?
C8 H8A 0.9500 . ?
C9 C10 1.444(10) . ?
C9 H9A 0.9500 . ?
C9' C10 1.297(17) . ?
C9' C8' 1.41(2) . ?
C9' H9'A 0.9500 . ?
C8' H8'A 0.9500 . ?
C10 C11 1.291(11) . ?
C10 C11' 1.519(16) . ?
C10 H10A 0.9500 . ?
C11 C12 1.413(12) . ?
C11 H11A 0.9500 . ?
C12 H12A 0.9500 . ?
C11' C12' 1.376(17) . ?
C11' H11B 0.9500 . ?
C12' H12B 0.9500 . ?
C13 C18 1.389(5) . ?
C13 C14 1.403(5) . ?
C14 C15 1.380(5) . ?
C14 H14A 0.9500 . ?
C15 C16 1.388(6) . ?
C15 H15A 0.9500 . ?
C16 C17 1.394(6) . ?
C16 H16A 0.9500 . ?
C17 C18 1.388(5) . ?
C17 H17A 0.9500 . ?
C18 H18A 0.9500 . ?
C19 C20 1.384(5) . ?
C19 C24 1.393(5) . ?
C20 C21 1.380(6) . ?
C20 H20A 0.9500 . ?
C21 C22 1.376(6) . ?
C21 H21A 0.9500 . ?
C22 C23 1.367(6) . ?
C22 H22A 0.9500 . ?
C23 C24 1.385(6) . ?
C23 H23A 0.9500 . ?
C24 H24A 0.9500 . ?
C25 C26 1.392(5) . ?
C25 C30 1.403(5) . ?
C26 C27 1.374(5) . ?
C26 H26A 0.9500 . ?
C27 C28 1.396(6) . ?
C27 H27A 0.9500 . ?
C28 C29 1.373(6) . ?
C28 H28A 0.9500 . ?
C29 C30 1.387(6) . ?
C29 H29A 0.9500 . ?
C30 H30A 0.9500 . ?

loop_
_geom_torsion_atom_site_label_1
_geom_torsion_atom_site_label_2
_geom_torsion_atom_site_label_3
_geom_torsion_atom_site_label_4
_geom_torsion
_geom_torsion_site_symmetry_1
_geom_torsion_site_symmetry_2
_geom_torsion_site_symmetry_3
_geom_torsion_site_symmetry_4
_geom_torsion_publ_flag
O1' P1 S1 Pd1 -54.8(4) . . . . ?
C13 P1 S1 Pd1 -167.78(12) . . . . ?
C3 P1 S1 Pd1 -48.17(18) . . . . ?
C7 P1 S1 Pd1 68.17(14) . . . . ?
C2' Pd1 S1 P1 49.2(5) . . . . ?
C2 Pd1 S1 P1 42.27(18) . . . . ?
Cl1 Pd1 S1 P1 -136.27(5) . . . . ?
O1 P2 S2 Pd1 -66.26(17) . . . . ?
C3' P2 S2 Pd1 -49.3(5) . . . . ?
C25 P2 S2 Pd1 60.30(14) . . . . ?
C19 P2 S2 Pd1 -176.98(13) . . . . ?
C2' Pd1 S2 P2 45.1(5) . . . . ?
C2 Pd1 S2 P2 52.12(19) . . . . ?
Cl1 Pd1 S2 P2 -129.40(5) . . . . ?
C2 C1 O1 P2 -2.6(7) . . . . ?
C6 C1 O1 P2 177.2(4) . . . . ?
C3' P2 O1 C1 -6.0(12) . . . . ?
C25 P2 O1 C1 -84.9(4) . . . . ?
C19 P2 O1 C1 163.2(4) . . . . ?
S2 P2 O1 C1 45.0(4) . . . . ?
C6 C1 C2 C3 0.2(8) . . . . ?
O1 C1 C2 C3 -180.0(4) . . . . ?
C6 C1 C2 Pd1 -176.3(5) . . . . ?
O1 C1 C2 Pd1 3.5(8) . . . . ?
C2' Pd1 C2 C1 0(3) . . . . ?
S1 Pd1 C2 C1 146.5(5) . . . . ?
S2 Pd1 C2 C1 -34.2(5) . . . . ?
C2' Pd1 C2 C3 -177(3) . . . . ?
S1 Pd1 C2 C3 -29.9(4) . . . . ?
S2 Pd1 C2 C3 149.4(4) . . . . ?
C1 C2 C3 C4 0.2(8) . . . . ?
Pd1 C2 C3 C4 177.2(4) . . . . ?
C1 C2 C3 P1 -177.3(4) . . . . ?
Pd1 C2 C3 P1 -0.3(6) . . . . ?
O1' P1 C3 C4 22.7(11) . . . . ?
C13 P1 C3 C4 -21.2(5) . . . . ?
C7 P1 C3 C4 99.7(4) . . . . ?
S1 P1 C3 C4 -140.5(4) . . . . ?
O1' P1 C3 C2 -159.7(14) . . . . ?
C13 P1 C3 C2 156.5(4) . . . . ?
C7 P1 C3 C2 -82.6(4) . . . . ?
S1 P1 C3 C2 37.1(4) . . . . ?
C2 C3 C4 C5 -1.1(8) . . . . ?
P1 C3 C4 C5 176.3(4) . . . . ?
C3 C4 C5 C6 1.5(8) . . . . ?
C4 C5 C6 C1 -1.1(9) . . . . ?
C2 C1 C6 C5 0.2(9) . . . . ?
O1 C1 C6 C5 -179.6(5) . . . . ?
C13 P1 O1' C1' 146.7(10) . . . . ?
C3 P1 O1' C1' 7.0(8) . . . . ?
C7 P1 O1' C1' -101.5(10) . . . . ?
S1 P1 O1' C1' 26.3(11) . . . . ?
P1 O1' C1' C2' 12.8(19) . . . . ?
P1 O1' C1' C6' -165.4(9) . . . . ?
O1' C1' C2' C3' 178.2(12) . . . . ?
C6' C1' C2' C3' -4(2) . . . . ?
O1' C1' C2' Pd1 -2(2) . . . . ?
C6' C1' C2' Pd1 176.2(11) . . . . ?
C2 Pd1 C2' C1' -1.2(17) . . . . ?
S1 Pd1 C2' C1' -35.0(16) . . . . ?
S2 Pd1 C2' C1' 144.7(16) . . . . ?
C2 Pd1 C2' C3' 179(4) . . . . ?
S1 Pd1 C2' C3' 145.0(12) . . . . ?
S2 Pd1 C2' C3' -35.3(12) . . . . ?
C1' C2' C3' C4' 4(2) . . . . ?
Pd1 C2' C3' C4' -175.8(11) . . . . ?
C1' C2' C3' P2 -174.4(11) . . . . ?
Pd1 C2' C3' P2 5.6(16) . . . . ?
O1 P2 C3' C4' -9.4(8) . . . . ?
C25 P2 C3' C4' 97.5(11) . . . . ?
C19 P2 C3' C4' -21.7(13) . . . . ?
S2 P2 C3' C4' -144.0(10) . . . . ?
O1 P2 C3' C2' 169(2) . . . . ?
C25 P2 C3' C2' -83.9(11) . . . . ?
C19 P2 C3' C2' 156.9(10) . . . . ?
S2 P2 C3' C2' 34.6(11) . . . . ?
C2' C3' C4' C5' -1(2) . . . . ?
P2 C3' C4' C5' 177.4(11) . . . . ?
C3' C4' C5' C6' -3(2) . . . . ?
C4' C5' C6' C1' 3(3) . . . . ?
O1' C1' C6' C5' 178.7(14) . . . . ?
C2' C1' C6' C5' 0(2) . . . . ?
O1' P1 C7 C12 157.0(7) . . . . ?
C13 P1 C7 C12 -100.4(6) . . . . ?
C3 P1 C7 C12 137.0(6) . . . . ?
S1 P1 C7 C12 24.9(6) . . . . ?
O1' P1 C7 C8' -39.2(7) . . . . ?
C13 P1 C7 C8' 63.3(6) . . . . ?
C3 P1 C7 C8' -59.2(7) . . . . ?
S1 P1 C7 C8' -171.4(6) . . . . ?
O1' P1 C7 C8 -17.4(6) . . . . ?
C13 P1 C7 C8 85.1(5) . . . . ?
C3 P1 C7 C8 -37.4(5) . . . . ?
S1 P1 C7 C8 -149.6(4) . . . . ?
O1' P1 C7 C12' 144.7(8) . . . . ?
C13 P1 C7 C12' -112.8(7) . . . . ?
C3 P1 C7 C12' 124.7(8) . . . . ?
S1 P1 C7 C12' 12.6(7) . . . . ?
C12 C7 C8 C9 3.8(12) . . . . ?
C8' C7 C8 C9 -78(3) . . . . ?
C12' C7 C8 C9 17.2(12) . . . . ?
P1 C7 C8 C9 178.4(6) . . . . ?
C7 C8 C9 C10 -1.2(12) . . . . ?
C12 C7 C8' C9' -16.9(14) . . . . ?
C8 C7 C8' C9' 92(3) . . . . ?
C12' C7 C8' C9' -5.8(15) . . . . ?
P1 C7 C8' C9' 178.3(8) . . . . ?
C10 C9' C8' C7 -1.8(18) . . . . ?
C8' C9' C10 C11 20.1(16) . . . . ?
C8' C9' C10 C9 -90(3) . . . . ?
C8' C9' C10 C11' 8.9(17) . . . . ?
C8 C9 C10 C11 -1.7(12) . . . . ?
C8 C9 C10 C9' 78(3) . . . . ?
C8 C9 C10 C11' -14.2(13) . . . . ?
C9' C10 C11 C12 -19.5(12) . . . . ?
C9 C10 C11 C12 2.0(12) . . . . ?
C11' C10 C11 C12 96(6) . . . . ?
C8' C7 C12 C11 17.5(12) . . . . ?
C8 C7 C12 C11 -3.6(11) . . . . ?
C12' C7 C12 C11 -108(6) . . . . ?
P1 C7 C12 C11 -177.9(6) . . . . ?
C10 C11 C12 C7 0.7(12) . . . . ?
C11 C10 C11' C12' -78(6) . . . . ?
C9' C10 C11' C12' -8.5(14) . . . . ?
C9 C10 C11' C12' 14.2(13) . . . . ?
C10 C11' C12' C7 1.3(13) . . . . ?
C12 C7 C12' C11' 65(6) . . . . ?
C8' C7 C12' C11' 5.6(14) . . . . ?
C8 C7 C12' C11' -17.1(13) . . . . ?
P1 C7 C12' C11' -178.3(7) . . . . ?
O1' P1 C13 C18 103.7(5) . . . . ?
C3 P1 C13 C18 117.5(3) . . . . ?
C7 P1 C13 C18 -2.9(4) . . . . ?
S1 P1 C13 C18 -129.2(3) . . . . ?
O1' P1 C13 C14 -77.8(5) . . . . ?
C3 P1 C13 C14 -64.0(3) . . . . ?
C7 P1 C13 C14 175.5(3) . . . . ?
S1 P1 C13 C14 49.2(3) . . . . ?
C18 C13 C14 C15 -0.5(6) . . . . ?
P1 C13 C14 C15 -179.0(3) . . . . ?
C13 C14 C15 C16 -0.6(6) . . . . ?
C14 C15 C16 C17 1.3(6) . . . . ?
C15 C16 C17 C18 -1.0(6) . . . . ?
C16 C17 C18 C13 -0.1(6) . . . . ?
C14 C13 C18 C17 0.8(6) . . . . ?
P1 C13 C18 C17 179.2(3) . . . . ?
O1 P2 C19 C20 -91.9(3) . . . . ?
C3' P2 C19 C20 -87.4(6) . . . . ?
C25 P2 C19 C20 156.4(3) . . . . ?
S2 P2 C19 C20 30.0(4) . . . . ?
O1 P2 C19 C24 86.4(4) . . . . ?
C3' P2 C19 C24 91.0(6) . . . . ?
C25 P2 C19 C24 -25.3(4) . . . . ?
S2 P2 C19 C24 -151.7(3) . . . . ?
C24 C19 C20 C21 -0.2(6) . . . . ?
P2 C19 C20 C21 178.2(3) . . . . ?
C19 C20 C21 C22 -0.1(7) . . . . ?
C20 C21 C22 C23 -0.3(7) . . . . ?
C21 C22 C23 C24 0.9(7) . . . . ?
C22 C23 C24 C19 -1.2(7) . . . . ?
C20 C19 C24 C23 0.8(6) . . . . ?
P2 C19 C24 C23 -177.5(3) . . . . ?
O1 P2 C25 C26 171.8(3) . . . . ?
C3' P2 C25 C26 150.0(5) . . . . ?
C19 P2 C25 C26 -83.3(3) . . . . ?
S2 P2 C25 C26 41.1(3) . . . . ?
O1 P2 C25 C30 -9.4(4) . . . . ?
C3' P2 C25 C30 -31.1(6) . . . . ?
C19 P2 C25 C30 95.6(3) . . . . ?
S2 P2 C25 C30 -140.1(3) . . . . ?
C30 C25 C26 C27 -0.6(6) . . . . ?
P2 C25 C26 C27 178.3(3) . . . . ?
C25 C26 C27 C28 0.3(6) . . . . ?
C26 C27 C28 C29 0.2(6) . . . . ?
C27 C28 C29 C30 -0.3(6) . . . . ?
C28 C29 C30 C25 0.0(6) . . . . ?
C26 C25 C30 C29 0.4(6) . . . . ?
P2 C25 C30 C29 -178.4(3) . . . . ?
